data_7211965
loop_
_publ_author_name
'Johnstone, Russell D. L.'
'Ieva, Maria'
'Lennie, Alistair R.'
'McNab, Hamish'
'Pidcock, Elna'
'Warren, John E.'
'Parsons, Simon'

_publ_section_title
;
 Pressure as a tool in crystal engineering: inducing a phase transition in
 a high-Z&#x2032; structure
;
_journal_issue 9
_journal_name_full CrystEngComm
_journal_page_first 2520
_journal_paper_doi 10.1039/b917290d
_journal_volume 12
_journal_year 2010
_chemical_absolute_configuration unk
_chemical_formula_moiety 'C20 H15 N1 O2'
_chemical_formula_sum 'C20 H15 N O2'
_chemical_formula_weight 301.34
_chemical_name_common 'Methyl 2-(9H-carbazol-9-yl)benzoate'
_space_group_IT_number 7
_symmetry_cell_setting monoclinic
_symmetry_space_group_name_Hall 'P -2yac'
_symmetry_space_group_name_H-M 'P 1 n 1'
_atom_sites_solution_hydrogens geom
_atom_sites_solution_primary direct
_cell_angle_alpha 90
_cell_angle_beta 89.933(2)
_cell_angle_gamma 90
_cell_formula_units_Z 16
_cell_length_a 7.6837(2)
_cell_length_b 15.5843(6)
_cell_length_c 52.1546(16)
_cell_measurement_reflns_used 9965
_cell_measurement_temperature 293
_cell_measurement_theta_max 23
_cell_measurement_theta_min 3
_cell_volume 6245.3(3)
_computing_cell_refinement 'SAINT (Siemens ,1995)'
_computing_data_collection 'SMART (Siemens, 1993)'
_computing_data_reduction 'SAINT (Siemens ,1995)'
_computing_molecular_graphics 'CAMERON (Watkin et al., 1996)'
_computing_publication_material 'CRYSTALS (Betteridge et al., 2003)'
_computing_structure_refinement 'CRYSTALS (Betteridge et al., 2003)'
_computing_structure_solution 'SIR92 (Altomare et al., 1994)'
_diffrn_ambient_temperature 293
_diffrn_measured_fraction_theta_full 0.997
_diffrn_measured_fraction_theta_max 0.997
_diffrn_measurement_device 'Bruker SMART'
_diffrn_measurement_device_type Area
_diffrn_measurement_method '\f & \w scans'
_diffrn_radiation_monochromator graphite
_diffrn_radiation_type 'Mo K\a'
_diffrn_radiation_wavelength 0.71073
_diffrn_reflns_av_R_equivalents 0.0553
_diffrn_reflns_limit_h_max 8
_diffrn_reflns_limit_h_min -8
_diffrn_reflns_limit_k_max 17
_diffrn_reflns_limit_k_min 0
_diffrn_reflns_limit_l_max 57
_diffrn_reflns_limit_l_min 0
_diffrn_reflns_number 40977
_diffrn_reflns_reduction_process
;
Merged with SORTAV
R.H. Blessing, (1987) Cryst. Rev. 1, 3-58
;
_diffrn_reflns_theta_full 23.273
_diffrn_reflns_theta_max 23.273
_diffrn_reflns_theta_min 1.307
_diffrn_standards_number 0
_exptl_absorpt_coefficient_mu 0.083
_exptl_absorpt_correction_T_max 0.96
_exptl_absorpt_correction_T_min 0.79
_exptl_absorpt_correction_type multi-scan
_exptl_absorpt_process_details 'SADABS (Siemens, 1996)'
_exptl_crystal_colour colourless
_exptl_crystal_density_diffrn 1.282
_exptl_crystal_density_method 'not measured'
_exptl_crystal_description block
_exptl_crystal_F_000 2528
_exptl_crystal_recrystallization_method
;
A mixture of carbazole, methyl 2-iodobenzoate,
copper powder, potassium carbonate and nitrobenzene
were heated at 175 degrees C for 48 h. After cooling,
the resultant mixture was a red solid.
A mixture of water/chloroform (1:1) was added to the solid,
and the two layers separated. The aqueous layer was
then extracted twice with chloroform, and the
organic layers were combined and dried over MgSO4.
The solvent was removed under reduced pressure,
and the residue oil was purified by flash dry chromatography
on silica using hexane/ethyl acetate (85:15) as the eluant.
This resulted in the formation of colourless crystals.
(5.30 g, 88%)
;
_exptl_crystal_size_max 0.67
_exptl_crystal_size_mid 0.53
_exptl_crystal_size_min 0.52
_refine_diff_density_max 0.12
_refine_diff_density_min -0.11
_refine_ls_extinction_method None
_refine_ls_goodness_of_fit_ref 1.1069
_refine_ls_hydrogen_treatment constr
_refine_ls_matrix_type full
_refine_ls_number_parameters 1658
_refine_ls_number_reflns 8409
_refine_ls_number_restraints 3082
_refine_ls_R_factor_all 0.0501
_refine_ls_R_factor_gt 0.0455
_refine_ls_shift/su_max 0.005562
_refine_ls_structure_factor_coef F
_refine_ls_weighting_details
;
Method, part 1, Chebychev polynomial, (Watkin, 1994, Prince, 1982)
[weight] = 1.0/[A~0~*T~0~(x)+A~1~*T~1~(x) ... +A~n-1~]*T~n-1~(x)]
where A~i~ are the Chebychev coefficients listed below and x= Fcalc/Fmax
Method = Robust Weighting (Prince, 1982)
W = [weight] * [1-(deltaF/6*sigmaF)^2^]^2^
A~i~ are:
2.65 -0.114 2.12
;
_refine_ls_weighting_scheme calc
_refine_ls_wR_factor_all 0.0417
_refine_ls_wR_factor_gt 0.0399
_refine_ls_wR_factor_ref 0.0399
_reflns_limit_h_max 8
_reflns_limit_h_min -8
_reflns_limit_k_max 17
_reflns_limit_k_min 0
_reflns_limit_l_max 57
_reflns_limit_l_min 0
_reflns_number_gt 8409
_reflns_number_total 8994
_reflns_threshold_expression I>2.0\s(I)
_cod_data_source_file b917290d.txt
_cod_data_source_block ambient_293K_I.cif
_cod_depositor_comments
;
The following automatic conversions were performed:

'_symmetry_cell_setting' value 'Monoclinic' changed to 'monoclinic'
according to /home/saulius/struct/CIF-dictionaries/cif_core.dic
dictionary named 'cif_core.dic' version 2.4.2 from 2011-04-26.

Automatic conversion script
Id: cif_fix_values 1891 2012-01-12 08:04:46Z andrius 
;
_cod_original_sg_symbol_H-M 'P 1 n 1 '
_cod_original_formula_sum 'C20 H15 N1 O2'
_cod_database_code 7211965

loop_
_symmetry_equiv_pos_as_xyz
x,y,z
x+1/2,-y,z+1/2

loop_
_atom_site_label
_atom_site_type_symbol
_atom_site_fract_x
_atom_site_fract_y
_atom_site_fract_z
_atom_site_U_iso_or_equiv
_atom_site_occupancy
_atom_site_adp_type
_atom_site_refinement_flags_posn
_atom_site_refinement_flags_adp
N11 N -0.0850(9) 0.7002(4) -0.14035(12) 0.0488 1.0000 Uani D U
O11 O 0.0890(9) 0.6730(5) -0.09261(14) 0.0756 1.0000 Uani D U
O21 O -0.0986(9) 0.7133(4) -0.06332(11) 0.0658 1.0000 Uani D U
C121 C -0.0113(6) 0.7815(3) -0.13797(9) 0.0440 1.0000 Uani D U
C111 C -0.0632(7) 0.8500(4) -0.12283(9) 0.0514 1.0000 Uani D U
C101 C 0.0243(9) 0.9267(3) -0.12585(11) 0.0644 1.0000 Uani D U
C91 C 0.1588(8) 0.9348(3) -0.14339(10) 0.0603 1.0000 Uani D U
C81 C 0.2119(8) 0.8672(4) -0.15792(11) 0.0544 1.0000 Uani D U
C71 C 0.1291(10) 0.7898(4) -0.15574(11) 0.0446 1.0000 Uani D U
C61 C 0.1431(9) 0.7055(5) -0.16792(13) 0.0478 1.0000 Uani D U
C51 C 0.2629(10) 0.6753(7) -0.18876(14) 0.0625 1.0000 Uani D U
C41 C 0.2254(11) 0.5944(7) -0.19597(14) 0.0735 1.0000 Uani D U
C31 C 0.0995(12) 0.5460(7) -0.18578(16) 0.0731 1.0000 Uani D U
C21 C -0.0064(11) 0.5712(5) -0.16747(14) 0.0580 1.0000 Uani D U
C11 C 0.0229(10) 0.6527(5) -0.15933(12) 0.0448 1.0000 Uani D U
C131 C -0.2178(10) 0.6673(4) -0.12594(16) 0.0429 1.0000 Uani D U
C141 C -0.2148(10) 0.6550(4) -0.09902(15) 0.0462 1.0000 Uani D U
C151 C -0.3641(11) 0.6215(4) -0.08755(18) 0.0520 1.0000 Uani D U
C161 C -0.5064(12) 0.5978(4) -0.0996(2) 0.0653 1.0000 Uani D U
C171 C -0.5131(13) 0.6088(5) -0.1259(2) 0.0788 1.0000 Uani D U
C181 C -0.3736(12) 0.6429(5) -0.13999(19) 0.0704 1.0000 Uani D U
C191 C -0.0502(11) 0.6773(5) -0.08674(15) 0.0464 1.0000 Uani D U
C201 C 0.0492(17) 0.7389(7) -0.04709(19) 0.0812 1.0000 Uani D U
N12 N 0.0622(9) 0.2826(4) 0.00352(11) 0.0516 1.0000 Uani D U
O12 O -0.1273(8) 0.2063(5) -0.03580(14) 0.0784 1.0000 Uani D U
O22 O 0.0369(8) 0.1888(4) -0.07034(11) 0.0614 1.0000 Uani D U
C12 C -0.0006(7) 0.3657(3) 0.00037(10) 0.0583 1.0000 Uani D U
C22 C 0.0478(8) 0.4272(4) -0.01712(11) 0.0722 1.0000 Uani D U
C32 C -0.0450(10) 0.5026(4) -0.01737(13) 0.0945 1.0000 Uani D U
C42 C -0.1814(9) 0.5161(4) -0.00052(14) 0.0974 1.0000 Uani D U
C52 C -0.2323(9) 0.4539(5) 0.01666(14) 0.0919 1.0000 Uani D U
C62 C -0.1434(10) 0.3778(4) 0.01728(11) 0.0635 1.0000 Uani D U
C72 C -0.1674(10) 0.3047(6) 0.03106(16) 0.0582 1.0000 Uani D U
C82 C -0.2823(10) 0.2758(7) 0.05183(15) 0.0723 1.0000 Uani D U
C92 C -0.2626(11) 0.1936(7) 0.06117(15) 0.0825 1.0000 Uani D U
C102 C -0.1458(11) 0.1357(6) 0.05320(15) 0.0707 1.0000 Uani D U
C112 C -0.0340(10) 0.1602(5) 0.03365(13) 0.0537 1.0000 Uani D U
C122 C -0.0437(10) 0.2418(5) 0.02332(15) 0.0536 1.0000 Uani D U
C132 C 0.1928(10) 0.2403(4) -0.00836(13) 0.0398 1.0000 Uani D U
C142 C 0.1879(9) 0.1979(4) -0.03167(14) 0.0396 1.0000 Uani D U
C152 C 0.3287(10) 0.1568(5) -0.04170(17) 0.0613 1.0000 Uani D U
C162 C 0.4783(11) 0.1563(5) -0.03065(17) 0.0605 1.0000 Uani D U
C172 C 0.5015(11) 0.1981(4) -0.00768(16) 0.0570 1.0000 Uani D U
C182 C 0.3604(11) 0.2410(4) 0.00421(16) 0.0471 1.0000 Uani D U
C192 C 0.0165(10) 0.2003(5) -0.04636(15) 0.0397 1.0000 Uani D U
C202 C -0.1209(13) 0.1863(8) -0.08547(18) 0.0705 1.0000 Uani D U
N13 N 0.5453(8) 0.3769(3) 0.11416(11) 0.0430 1.0000 Uani D U
O13 O 0.3818(9) 0.4115(6) 0.16301(13) 0.0761 1.0000 Uani D U
O23 O 0.5653(9) 0.3622(4) 0.19150(10) 0.0600 1.0000 Uani D U
C13 C 0.4797(6) 0.2940(3) 0.11645(9) 0.0402 1.0000 Uani D U
C23 C 0.5346(7) 0.2276(3) 0.13206(10) 0.0498 1.0000 Uani D U
C33 C 0.4533(7) 0.1496(3) 0.12943(9) 0.0465 1.0000 Uani D U
C43 C 0.3183(8) 0.1382(3) 0.11196(11) 0.0562 1.0000 Uani D U
C53 C 0.2633(8) 0.2036(4) 0.09656(10) 0.0540 1.0000 Uani D U
C63 C 0.3403(9) 0.2828(4) 0.09866(10) 0.0437 1.0000 Uani D U
C73 C 0.3254(9) 0.3606(5) 0.08521(12) 0.0403 1.0000 Uani D U
C83 C 0.2198(11) 0.3931(7) 0.06561(13) 0.0582 1.0000 Uani D U
C93 C 0.2485(11) 0.4756(6) 0.05656(14) 0.0672 1.0000 Uani D U
C103 C 0.3725(11) 0.5265(6) 0.06579(15) 0.0586 1.0000 Uani D U
C113 C 0.4872(10) 0.4988(5) 0.08578(12) 0.0475 1.0000 Uani D U
C123 C 0.4563(9) 0.4168(5) 0.09444(11) 0.0365 1.0000 Uani D U
C133 C 0.6920(10) 0.4094(3) 0.12833(14) 0.0345 1.0000 Uani D U
C143 C 0.6863(10) 0.4176(3) 0.15395(15) 0.0358 1.0000 Uani D U
C153 C 0.8368(12) 0.4509(4) 0.16706(18) 0.0609 1.0000 Uani D U
C163 C 0.9751(12) 0.4768(4) 0.15453(18) 0.0649 1.0000 Uani D U
C173 C 0.9768(12) 0.4692(4) 0.1272(2) 0.0644 1.0000 Uani D U
C183 C 0.8418(11) 0.4368(4) 0.11356(18) 0.0537 1.0000 Uani D U
C193 C 0.5300(13) 0.3981(6) 0.16934(16) 0.0527 1.0000 Uani D U
C203 C 0.4265(14) 0.3322(7) 0.20809(17) 0.0749 1.0000 Uani D U
N14 N -0.0725(9) 0.1999(4) 0.25361(13) 0.0503 1.0000 Uani D U
O14 O 0.0913(9) 0.1604(5) 0.20334(15) 0.0848 1.0000 Uani D U
O24 O -0.0925(8) 0.2149(5) 0.17423(12) 0.0677 1.0000 Uani D U
C124 C -0.0092(7) 0.2832(3) 0.25230(9) 0.0467 1.0000 Uani D U
C114 C -0.0588(7) 0.3499(4) 0.23632(10) 0.0588 1.0000 Uani D U
C104 C 0.0290(7) 0.4272(3) 0.23873(11) 0.0566 1.0000 Uani D U
C94 C 0.1661(7) 0.4366(4) 0.25600(12) 0.0639 1.0000 Uani D U
C84 C 0.2159(7) 0.3707(5) 0.27171(12) 0.0596 1.0000 Uani D U
C74 C 0.1247(10) 0.2903(4) 0.26959(11) 0.0514 1.0000 Uani D U
C64 C 0.1431(10) 0.2125(6) 0.28323(13) 0.0479 1.0000 Uani D U
C54 C 0.2398(11) 0.1804(7) 0.30147(13) 0.0610 1.0000 Uani D U
C44 C 0.2363(12) 0.0972(7) 0.31091(17) 0.0721 1.0000 Uani D U
C34 C 0.1051(12) 0.0410(7) 0.29999(15) 0.0613 1.0000 Uani D U
C24 C -0.0066(12) 0.0712(6) 0.28035(14) 0.0558 1.0000 Uani D U
C14 C 0.0062(10) 0.1564(5) 0.27175(14) 0.0510 1.0000 Uani D U
C134 C -0.2232(11) 0.1658(4) 0.23953(17) 0.0492 1.0000 Uani D U
C144 C -0.2160(10) 0.1609(4) 0.21367(15) 0.0396 1.0000 Uani D U
C154 C -0.3563(11) 0.1309(4) 0.19946(19) 0.0559 1.0000 Uani D U
C164 C -0.5083(13) 0.1063(4) 0.2141(2) 0.0628 1.0000 Uani D U
C174 C -0.5126(12) 0.1121(4) 0.24014(19) 0.0546 1.0000 Uani D U
C184 C -0.3690(11) 0.1442(4) 0.25213(18) 0.0514 1.0000 Uani D U
C194 C -0.0591(11) 0.1808(6) 0.19632(16) 0.0535 1.0000 Uani D U
C204 C 0.0475(14) 0.2398(8) 0.1581(2) 0.0819 1.0000 Uani D U
N15 N 0.0491(9) 0.1248(4) 0.49919(13) 0.0533 1.0000 Uani D U
O15 O -0.1189(9) 0.0866(5) 0.44963(14) 0.0765 1.0000 Uani D U
O25 O 0.0731(8) 0.1421(4) 0.42127(12) 0.0593 1.0000 Uani D U
C15 C -0.0190(6) 0.2070(3) 0.49664(11) 0.0556 1.0000 Uani D U
C25 C 0.0343(7) 0.2730(4) 0.48094(11) 0.0593 1.0000 Uani D U
C35 C -0.0502(9) 0.3509(4) 0.48328(13) 0.0785 1.0000 Uani D U
C45 C -0.1833(9) 0.3625(4) 0.50096(14) 0.0752 1.0000 Uani D U
C55 C -0.2386(8) 0.2967(5) 0.51635(13) 0.0741 1.0000 Uani D U
C65 C -0.1526(9) 0.2161(4) 0.51422(13) 0.0577 1.0000 Uani D U
C75 C -0.1740(10) 0.1352(6) 0.52770(15) 0.0606 1.0000 Uani D U
C85 C -0.2854(12) 0.1105(8) 0.54726(17) 0.0763 1.0000 Uani D U
C95 C -0.2747(11) 0.0331(7) 0.55708(16) 0.0838 1.0000 Uani D U
C105 C -0.1383(13) -0.0265(8) 0.54714(17) 0.0833 1.0000 Uani D U
C115 C -0.0331(11) -0.0007(6) 0.52836(15) 0.0691 1.0000 Uani D U
C125 C -0.0469(10) 0.0796(6) 0.51792(15) 0.0590 1.0000 Uani D U
C135 C 0.1899(11) 0.0889(4) 0.48600(16) 0.0514 1.0000 Uani D U
C145 C 0.1855(10) 0.0795(4) 0.45831(17) 0.0459 1.0000 Uani D U
C155 C 0.3276(10) 0.0518(4) 0.44628(17) 0.0497 1.0000 Uani D U
C165 C 0.4801(10) 0.0306(4) 0.46057(17) 0.0563 1.0000 Uani D U
C175 C 0.4853(11) 0.0383(4) 0.48609(19) 0.0650 1.0000 Uani D U
C185 C 0.3342(11) 0.0702(5) 0.49775(17) 0.0597 1.0000 Uani D U
C195 C 0.0243(10) 0.1042(5) 0.44328(16) 0.0415 1.0000 Uani D U
C205 C -0.0738(15) 0.1662(6) 0.4051(2) 0.0734 1.0000 Uani D U
N16 N 0.5562(8) 0.2189(4) 0.60731(12) 0.0489 1.0000 Uani D U
O16 O 0.3756(9) 0.2773(5) 0.64938(15) 0.0815 1.0000 Uani D U
O26 O 0.5312(9) 0.3183(4) 0.68298(11) 0.0649 1.0000 Uani D U
C16 C 0.4977(6) 0.1382(3) 0.61479(10) 0.0509 1.0000 Uani D U
C26 C 0.5671(7) 0.0821(4) 0.63285(11) 0.0591 1.0000 Uani D U
C36 C 0.4907(8) 0.0017(3) 0.63523(10) 0.0660 1.0000 Uani D U
C46 C 0.3533(8) -0.0224(3) 0.61994(13) 0.0823 1.0000 Uani D U
C56 C 0.2862(7) 0.0314(4) 0.60222(12) 0.0710 1.0000 Uani D U
C66 C 0.3593(9) 0.1142(4) 0.59926(11) 0.0609 1.0000 Uani D U
C76 C 0.3287(10) 0.1904(7) 0.58172(17) 0.0643 1.0000 Uani D U
C86 C 0.2122(11) 0.2085(8) 0.56298(17) 0.0842 1.0000 Uani D U
C96 C 0.2134(11) 0.2861(8) 0.55122(19) 0.0925 1.0000 Uani D U
C106 C 0.3417(12) 0.3444(7) 0.55954(16) 0.0833 1.0000 Uani D U
C116 C 0.4631(11) 0.3274(6) 0.57840(15) 0.0669 1.0000 Uani D U
C126 C 0.4552(9) 0.2492(6) 0.58910(14) 0.0491 1.0000 Uani D U
C136 C 0.7071(10) 0.2618(4) 0.61957(14) 0.0397 1.0000 Uani D U
C146 C 0.6735(9) 0.2985(4) 0.64442(13) 0.0415 1.0000 Uani D U
C156 C 0.8200(10) 0.3422(4) 0.65463(14) 0.0397 1.0000 Uani D U
C166 C 0.9831(10) 0.3452(4) 0.64068(15) 0.0511 1.0000 Uani D U
C176 C 0.9957(12) 0.3049(5) 0.61731(16) 0.0622 1.0000 Uani D U
C186 C 0.8586(12) 0.2652(5) 0.60786(17) 0.0645 1.0000 Uani D U
C196 C 0.5088(12) 0.2962(6) 0.65763(17) 0.0584 1.0000 Uani D U
C206 C 0.3767(16) 0.3154(9) 0.6991(2) 0.0902 1.0000 Uani D U
N17 N -0.1020(9) 0.2075(4) 0.74888(12) 0.0555 1.0000 Uani D U
O17 O 0.0711(9) 0.1504(5) 0.70774(12) 0.0817 1.0000 Uani D U
O27 O -0.0848(10) 0.1072(5) 0.67479(13) 0.0771 1.0000 Uani D U
C17 C 0.0018(6) 0.1728(3) 0.76798(10) 0.0497 1.0000 Uani D U
C27 C -0.0086(7) 0.0936(3) 0.77966(11) 0.0584 1.0000 Uani D U
C37 C 0.1052(9) 0.0769(4) 0.79942(12) 0.0775 1.0000 Uani D U
C47 C 0.2281(8) 0.1369(5) 0.80692(11) 0.0778 1.0000 Uani D U
C57 C 0.2413(8) 0.2145(5) 0.79500(13) 0.0645 1.0000 Uani D U
C67 C 0.1336(9) 0.2342(4) 0.77557(13) 0.0543 1.0000 Uani D U
C77 C 0.1016(10) 0.3098(6) 0.75883(15) 0.0536 1.0000 Uani D U
C87 C 0.1742(11) 0.3880(6) 0.75687(18) 0.0660 1.0000 Uani D U
C97 C 0.1125(12) 0.4449(6) 0.73988(19) 0.0775 1.0000 Uani D U
C107 C -0.0334(14) 0.4245(6) 0.72308(19) 0.0779 1.0000 Uani D U
C117 C -0.1135(12) 0.3480(6) 0.72415(15) 0.0614 1.0000 Uani D U
C127 C -0.0373(11) 0.2875(5) 0.74315(14) 0.0528 1.0000 Uani D U
C137 C -0.2421(11) 0.1605(4) 0.73707(14) 0.0424 1.0000 Uani D U
C147 C -0.2262(10) 0.1212(3) 0.71320(13) 0.0375 1.0000 Uani D U
C157 C -0.3684(12) 0.0802(4) 0.70380(17) 0.0524 1.0000 Uani D U
C167 C -0.5239(11) 0.0782(4) 0.71786(16) 0.0526 1.0000 Uani D U
C177 C -0.5469(12) 0.1147(4) 0.74091(17) 0.0549 1.0000 Uani D U
C187 C -0.4070(10) 0.1568(4) 0.75104(15) 0.0497 1.0000 Uani D U
C197 C -0.0584(13) 0.1250(5) 0.70056(17) 0.0582 1.0000 Uani D U
C207 C 0.0788(16) 0.1041(8) 0.6596(2) 0.0926 1.0000 Uani D U
N18 N 0.3941(7) 0.2906(3) 0.86201(10) 0.0348 1.0000 Uani D U
O18 O 0.5847(8) 0.3702(5) 0.90232(13) 0.0749 1.0000 Uani D U
O28 O 0.4222(8) 0.3944(5) 0.93656(11) 0.0587 1.0000 Uani D U
C18 C 0.4987(6) 0.3210(3) 0.84262(9) 0.0382 1.0000 Uani D U
C28 C 0.4963(7) 0.3998(3) 0.83055(11) 0.0515 1.0000 Uani D U
C38 C 0.6187(9) 0.4147(3) 0.81190(10) 0.0625 1.0000 Uani D U
C48 C 0.7401(8) 0.3522(4) 0.80525(11) 0.0751 1.0000 Uani D U
C58 C 0.7431(8) 0.2741(4) 0.81722(11) 0.0598 1.0000 Uani D U
C68 C 0.6157(9) 0.2586(3) 0.83693(10) 0.0393 1.0000 Uani D U
C78 C 0.5854(9) 0.1875(5) 0.85299(14) 0.0422 1.0000 Uani D U
C88 C 0.6638(11) 0.1042(5) 0.85587(15) 0.0567 1.0000 Uani D U
C98 C 0.5946(11) 0.0494(5) 0.87483(15) 0.0598 1.0000 Uani D U
C108 C 0.4612(11) 0.0752(5) 0.88920(16) 0.0546 1.0000 Uani D U
C118 C 0.3837(10) 0.1556(5) 0.88611(14) 0.0476 1.0000 Uani D U
C128 C 0.4456(8) 0.2072(4) 0.86849(13) 0.0352 1.0000 Uani D U
C138 C 0.2498(9) 0.3342(4) 0.87401(13) 0.0369 1.0000 Uani D U
C148 C 0.2733(10) 0.3761(4) 0.89712(13) 0.0451 1.0000 Uani D U
C158 C 0.1276(11) 0.4232(5) 0.90757(16) 0.0550 1.0000 Uani D U
C168 C -0.0271(11) 0.4258(5) 0.89563(16) 0.0583 1.0000 Uani D U
C178 C -0.0375(11) 0.3795(5) 0.87239(17) 0.0590 1.0000 Uani D U
C188 C 0.1045(10) 0.3350(4) 0.86213(16) 0.0541 1.0000 Uani D U
C198 C 0.4398(10) 0.3756(5) 0.91286(15) 0.0463 1.0000 Uani D U
C208 C 0.5692(14) 0.3933(7) 0.95232(18) 0.0745 1.0000 Uani D U
H1111 H -0.1559 0.8442 -0.1109 0.0645 1.0000 Uiso R .
H1011 H -0.0083 0.9746 -0.1156 0.0812 1.0000 Uiso R .
H911 H 0.2142 0.9889 -0.1454 0.0771 1.0000 Uiso R .
H811 H 0.3065 0.8737 -0.1695 0.0692 1.0000 Uiso R .
H511 H 0.3537 0.7091 -0.1959 0.0746 1.0000 Uiso R .
H411 H 0.2938 0.5705 -0.2094 0.0842 1.0000 Uiso R .
H311 H 0.0860 0.4893 -0.1922 0.0876 1.0000 Uiso R .
H211 H -0.0959 0.5359 -0.1606 0.0687 1.0000 Uiso R .
H1511 H -0.3631 0.6150 -0.0694 0.0614 1.0000 Uiso R .
H1611 H -0.6023 0.5737 -0.0906 0.0777 1.0000 Uiso R .
H1711 H -0.6152 0.5924 -0.1349 0.0928 1.0000 Uiso R .
H1811 H -0.3791 0.6504 -0.1581 0.0823 1.0000 Uiso R .
H2011 H 0.0085 0.7417 -0.0293 0.0893 1.0000 Uiso R .
H2012 H 0.0928 0.7946 -0.0531 0.0897 1.0000 Uiso R .
H2013 H 0.1418 0.6957 -0.0487 0.0899 1.0000 Uiso R .
H221 H 0.1417 0.4181 -0.0287 0.0866 1.0000 Uiso R .
H321 H -0.0150 0.5463 -0.0293 0.1138 1.0000 Uiso R .
H421 H -0.2414 0.5694 -0.0007 0.1174 1.0000 Uiso R .
H521 H -0.3269 0.4637 0.0280 0.1110 1.0000 Uiso R .
H821 H -0.3688 0.3128 0.0587 0.0835 1.0000 Uiso R .
H921 H -0.3393 0.1767 0.0745 0.0955 1.0000 Uiso R .
H1021 H -0.1409 0.0800 0.0606 0.0851 1.0000 Uiso R .
H1121 H 0.0498 0.1206 0.0274 0.0631 1.0000 Uiso R .
H1521 H 0.3165 0.1274 -0.0575 0.0720 1.0000 Uiso R .
H1621 H 0.5733 0.1268 -0.0383 0.0724 1.0000 Uiso R .
H1721 H 0.6129 0.1976 0.0002 0.0686 1.0000 Uiso R .
H1821 H 0.3763 0.2698 0.0201 0.0562 1.0000 Uiso R .
H2021 H -0.0885 0.1916 -0.1036 0.0900 1.0000 Uiso R .
H2022 H -0.1967 0.2340 -0.0803 0.0897 1.0000 Uiso R .
H2023 H -0.1784 0.1310 -0.0824 0.0892 1.0000 Uiso R .
H231 H 0.6260 0.2353 0.1441 0.0606 1.0000 Uiso R .
H331 H 0.4902 0.1024 0.1396 0.0557 1.0000 Uiso R .
H431 H 0.2620 0.0840 0.1108 0.0688 1.0000 Uiso R .
H531 H 0.1722 0.1947 0.0846 0.0649 1.0000 Uiso R .
H831 H 0.1296 0.3590 0.0585 0.0687 1.0000 Uiso R .
H931 H 0.1764 0.4966 0.0432 0.0790 1.0000 Uiso R .
H1031 H 0.3849 0.5826 0.0589 0.0683 1.0000 Uiso R .
H1131 H 0.5767 0.5341 0.0926 0.0551 1.0000 Uiso R .
H1531 H 0.8358 0.4539 0.1853 0.0724 1.0000 Uiso R .
H1631 H 1.0713 0.5005 0.1635 0.0760 1.0000 Uiso R .
H1731 H 1.0780 0.4876 0.1183 0.0780 1.0000 Uiso R .
H1831 H 0.8459 0.4322 0.0954 0.0642 1.0000 Uiso R .
H2031 H 0.4593 0.3447 0.2259 0.0892 1.0000 Uiso R .
H2032 H 0.3196 0.3640 0.2039 0.0904 1.0000 Uiso R .
H2033 H 0.4090 0.2705 0.2057 0.0911 1.0000 Uiso R .
H1141 H -0.1496 0.3431 0.2242 0.0685 1.0000 Uiso R .
H1041 H -0.0046 0.4748 0.2285 0.0669 1.0000 Uiso R .
H941 H 0.2269 0.4896 0.2569 0.0759 1.0000 Uiso R .
H841 H 0.3080 0.3779 0.2837 0.0697 1.0000 Uiso R .
H541 H 0.3216 0.2181 0.3092 0.0780 1.0000 Uiso R .
H441 H 0.3150 0.0776 0.3237 0.0947 1.0000 Uiso R .
H341 H 0.0938 -0.0163 0.3060 0.0799 1.0000 Uiso R .
H241 H -0.0902 0.0336 0.2730 0.0690 1.0000 Uiso R .
H1541 H -0.3519 0.1271 0.1813 0.0680 1.0000 Uiso R .
H1641 H -0.6075 0.0858 0.2051 0.0759 1.0000 Uiso R .
H1741 H -0.6121 0.0941 0.2495 0.0669 1.0000 Uiso R .
H1841 H -0.3741 0.1517 0.2702 0.0630 1.0000 Uiso R .
H2041 H 0.0024 0.2767 0.1444 0.0899 1.0000 Uiso R .
H2042 H 0.1365 0.2706 0.1680 0.0889 1.0000 Uiso R .
H2043 H 0.1006 0.1886 0.1505 0.0905 1.0000 Uiso R .
H251 H 0.1253 0.2649 0.4688 0.0703 1.0000 Uiso R .
H351 H -0.0177 0.3970 0.4724 0.0941 1.0000 Uiso R .
H451 H -0.2351 0.4175 0.5026 0.0894 1.0000 Uiso R .
H551 H -0.3315 0.3049 0.5281 0.0860 1.0000 Uiso R .
H851 H -0.3704 0.1496 0.5535 0.0920 1.0000 Uiso R .
H951 H -0.3519 0.0154 0.5703 0.1003 1.0000 Uiso R .
H1051 H -0.1271 -0.0825 0.5541 0.0998 1.0000 Uiso R .
H1151 H 0.0538 -0.0390 0.5223 0.0838 1.0000 Uiso R .
H1551 H 0.3277 0.0457 0.4282 0.0586 1.0000 Uiso R .
H1651 H 0.5810 0.0105 0.4519 0.0674 1.0000 Uiso R .
H1751 H 0.5853 0.0234 0.4958 0.0750 1.0000 Uiso R .
H1851 H 0.3370 0.0786 0.5158 0.0743 1.0000 Uiso R .
H2051 H -0.0306 0.1965 0.3898 0.0899 1.0000 Uiso R .
H2052 H -0.1526 0.2033 0.4150 0.0906 1.0000 Uiso R .
H2053 H -0.1363 0.1142 0.3997 0.0890 1.0000 Uiso R .
H261 H 0.6634 0.0984 0.6432 0.0700 1.0000 Uiso R .
H361 H 0.5345 -0.0373 0.6476 0.0787 1.0000 Uiso R .
H461 H 0.3043 -0.0779 0.6220 0.0989 1.0000 Uiso R .
H561 H 0.1909 0.0138 0.5919 0.0852 1.0000 Uiso R .
H861 H 0.1290 0.1664 0.5582 0.1014 1.0000 Uiso R .
H961 H 0.1327 0.3003 0.5381 0.1127 1.0000 Uiso R .
H1061 H 0.3457 0.3991 0.5515 0.0981 1.0000 Uiso R .
H1161 H 0.5470 0.3686 0.5836 0.0803 1.0000 Uiso R .
H1561 H 0.8102 0.3700 0.6708 0.0483 1.0000 Uiso R .
H1661 H 1.0802 0.3746 0.6477 0.0617 1.0000 Uiso R .
H1761 H 1.1021 0.3052 0.6080 0.0744 1.0000 Uiso R .
H1861 H 0.8693 0.2376 0.5917 0.0774 1.0000 Uiso R .
H2061 H 0.3540 0.2551 0.7034 0.0895 1.0000 Uiso R .
H2062 H 0.2760 0.3387 0.6900 0.0903 1.0000 Uiso R .
H2063 H 0.4007 0.3488 0.7146 0.0893 1.0000 Uiso R .
H271 H -0.0913 0.0522 0.7742 0.0703 1.0000 Uiso R .
H371 H 0.0996 0.0232 0.8080 0.0927 1.0000 Uiso R .
H471 H 0.3041 0.1237 0.8207 0.0927 1.0000 Uiso R .
H571 H 0.3272 0.2545 0.8004 0.0780 1.0000 Uiso R .
H871 H 0.2698 0.4032 0.7675 0.0802 1.0000 Uiso R .
H971 H 0.1652 0.4998 0.7386 0.0929 1.0000 Uiso R .
H1071 H -0.0735 0.4659 0.7111 0.0952 1.0000 Uiso R .
H1171 H -0.2108 0.3337 0.7138 0.0742 1.0000 Uiso R .
H1571 H -0.3630 0.0527 0.6876 0.0638 1.0000 Uiso R .
H1671 H -0.6197 0.0485 0.7105 0.0634 1.0000 Uiso R .
H1771 H -0.6550 0.1112 0.7497 0.0655 1.0000 Uiso R .
H1871 H -0.4170 0.1845 0.7672 0.0608 1.0000 Uiso R .
H2071 H 0.0567 0.0664 0.6449 0.0902 1.0000 Uiso R .
H2072 H 0.1745 0.0815 0.6700 0.0906 1.0000 Uiso R .
H2073 H 0.1063 0.1624 0.6537 0.0902 1.0000 Uiso R .
H281 H 0.4132 0.4424 0.8350 0.0617 1.0000 Uiso R .
H381 H 0.6202 0.4683 0.8033 0.0749 1.0000 Uiso R .
H481 H 0.8227 0.3640 0.7922 0.0904 1.0000 Uiso R .
H581 H 0.8263 0.2316 0.8127 0.0707 1.0000 Uiso R .
H881 H 0.7584 0.0870 0.8453 0.0663 1.0000 Uiso R .
H981 H 0.6434 -0.0060 0.8772 0.0710 1.0000 Uiso R .
H1081 H 0.4180 0.0373 0.9020 0.0637 1.0000 Uiso R .
H1181 H 0.2888 0.1727 0.8966 0.0551 1.0000 Uiso R .
H1581 H 0.1417 0.4527 0.9234 0.0658 1.0000 Uiso R .
H1681 H -0.1234 0.4568 0.9023 0.0704 1.0000 Uiso R .
H1781 H -0.1451 0.3782 0.8634 0.0706 1.0000 Uiso R .
H1881 H 0.0927 0.3060 0.8462 0.0637 1.0000 Uiso R .
H2081 H 0.6383 0.3426 0.9477 0.0888 1.0000 Uiso R .
H2082 H 0.5301 0.3900 0.9702 0.0896 1.0000 Uiso R .
H2083 H 0.6359 0.4460 0.9492 0.0898 1.0000 Uiso R .

loop_
_atom_site_aniso_label
_atom_site_aniso_U_11
_atom_site_aniso_U_22
_atom_site_aniso_U_33
_atom_site_aniso_U_23
_atom_site_aniso_U_13
_atom_site_aniso_U_12
N11 0.049(3) 0.050(3) 0.047(3) -0.007(2) 0.007(2) -0.010(2)
O11 0.043(2) 0.103(4) 0.081(3) -0.003(3) -0.007(3) -0.008(3)
O21 0.083(4) 0.074(3) 0.041(2) -0.002(2) -0.014(2) 0.006(3)
C121 0.044(4) 0.057(3) 0.032(3) -0.006(2) -0.007(2) -0.015(3)
C111 0.056(5) 0.065(3) 0.033(3) -0.011(3) -0.003(3) -0.014(3)
C101 0.088(5) 0.052(3) 0.054(4) -0.011(3) 0.004(3) -0.009(3)
C91 0.088(5) 0.059(3) 0.034(3) 0.009(3) -0.010(3) -0.024(4)
C81 0.061(5) 0.066(3) 0.036(3) 0.019(3) 0.000(3) -0.008(3)
C71 0.042(4) 0.066(3) 0.025(3) 0.001(2) -0.011(2) -0.009(3)
C61 0.036(3) 0.070(3) 0.038(3) -0.005(3) -0.007(2) -0.004(2)
C51 0.047(3) 0.084(4) 0.056(4) 0.000(3) 0.007(3) 0.008(3)
C41 0.093(5) 0.084(4) 0.044(4) -0.007(3) 0.026(3) 0.010(4)
C31 0.096(5) 0.071(4) 0.053(4) -0.012(3) 0.016(3) 0.002(3)
C21 0.070(4) 0.059(3) 0.045(4) -0.011(3) 0.006(3) -0.007(3)
C11 0.041(3) 0.061(3) 0.032(3) -0.010(2) -0.009(2) -0.004(2)
C131 0.038(3) 0.039(3) 0.052(2) 0.002(3) -0.0011(19) 0.000(3)
C141 0.042(3) 0.045(4) 0.051(2) 0.007(3) -0.001(2) -0.003(3)
C151 0.051(3) 0.042(3) 0.063(3) 0.004(3) 0.013(2) 0.001(3)
C161 0.035(3) 0.068(4) 0.093(3) 0.003(4) 0.018(3) -0.002(3)
C171 0.043(4) 0.103(5) 0.090(3) -0.011(5) -0.005(3) -0.016(4)
C181 0.052(3) 0.099(5) 0.060(3) -0.019(4) -0.005(3) -0.016(4)
C191 0.047(2) 0.040(3) 0.053(3) 0.001(3) -0.006(2) 0.005(3)
C201 0.105(5) 0.079(5) 0.060(4) -0.003(4) -0.028(4) -0.011(5)
N12 0.044(3) 0.069(3) 0.042(3) -0.003(2) 0.003(2) 0.011(2)
O12 0.034(2) 0.134(4) 0.066(3) -0.027(3) 0.003(2) 0.001(3)
O22 0.045(3) 0.099(4) 0.041(2) 0.005(3) -0.0019(19) 0.004(3)
C12 0.049(4) 0.055(3) 0.070(4) -0.018(2) -0.015(3) -0.001(3)
C22 0.073(4) 0.063(4) 0.081(4) -0.003(3) -0.025(3) 0.001(3)
C32 0.107(5) 0.066(4) 0.111(5) -0.003(4) -0.040(4) 0.013(4)
C42 0.097(5) 0.064(4) 0.131(5) -0.031(3) -0.047(4) 0.026(4)
C52 0.079(5) 0.089(4) 0.108(5) -0.035(3) -0.026(4) 0.032(3)
C62 0.051(4) 0.066(3) 0.074(4) -0.039(3) -0.018(3) 0.006(3)
C72 0.042(4) 0.080(3) 0.052(4) -0.037(3) -0.004(3) 0.004(3)
C82 0.051(4) 0.112(4) 0.054(4) -0.052(3) 0.011(3) 0.004(3)
C92 0.065(4) 0.130(4) 0.052(4) -0.023(3) 0.021(3) -0.008(4)
C102 0.064(4) 0.096(4) 0.052(4) -0.001(3) 0.010(3) -0.011(3)
C112 0.046(4) 0.076(3) 0.039(3) -0.007(3) 0.001(2) 0.003(3)
C122 0.043(4) 0.064(3) 0.054(4) -0.018(2) 0.011(3) -0.003(3)
C132 0.034(2) 0.051(3) 0.034(3) 0.008(2) -0.0002(19) 0.004(3)
C142 0.035(2) 0.028(3) 0.055(3) -0.006(3) -0.004(2) -0.002(2)
C152 0.030(2) 0.085(5) 0.069(4) -0.023(4) 0.006(3) -0.004(3)
C162 0.026(3) 0.085(5) 0.071(4) -0.014(3) 0.011(3) -0.006(3)
C172 0.029(3) 0.072(4) 0.070(4) -0.006(3) 0.002(3) -0.012(3)
C182 0.036(3) 0.055(4) 0.050(3) -0.005(3) -0.006(2) -0.009(3)
C192 0.034(2) 0.039(3) 0.045(2) 0.000(3) 0.0010(18) -0.005(3)
C202 0.053(4) 0.103(5) 0.055(4) -0.005(4) -0.012(3) -0.009(4)
N13 0.049(3) 0.048(2) 0.031(2) -0.007(2) -0.0016(19) -0.017(2)
O13 0.052(3) 0.118(5) 0.058(3) 0.014(3) 0.008(3) 0.008(4)
O23 0.057(3) 0.082(4) 0.040(2) -0.002(2) 0.006(2) -0.009(3)
C13 0.049(4) 0.043(2) 0.029(3) -0.013(2) 0.012(2) -0.012(2)
C23 0.048(4) 0.048(3) 0.053(4) -0.003(3) 0.006(3) -0.013(3)
C33 0.064(4) 0.046(3) 0.030(3) -0.011(3) 0.026(2) -0.014(3)
C43 0.069(4) 0.057(3) 0.042(4) -0.014(3) 0.022(3) -0.025(3)
C53 0.071(4) 0.065(3) 0.026(3) -0.017(2) 0.011(3) -0.030(3)
C63 0.053(3) 0.056(2) 0.022(3) -0.016(2) 0.013(2) -0.018(3)
C73 0.044(3) 0.051(3) 0.026(3) -0.021(2) 0.006(2) -0.006(2)
C83 0.055(4) 0.090(4) 0.029(3) -0.011(3) -0.004(2) -0.015(3)
C93 0.060(4) 0.099(4) 0.043(3) 0.009(3) -0.009(3) -0.002(3)
C103 0.058(4) 0.064(4) 0.054(4) 0.008(3) 0.004(3) 0.004(3)
C113 0.054(4) 0.044(2) 0.044(3) -0.012(2) -0.001(2) -0.002(3)
C123 0.043(3) 0.042(2) 0.024(3) -0.0182(19) 0.006(2) -0.003(2)
C133 0.035(2) 0.027(3) 0.041(2) -0.006(3) -0.0019(18) -0.003(2)
C143 0.050(3) 0.016(3) 0.0411(19) -0.011(2) -0.004(2) -0.007(3)
C153 0.064(4) 0.065(4) 0.054(3) 0.015(3) -0.025(2) -0.025(3)
C163 0.063(4) 0.048(4) 0.084(3) -0.005(4) -0.012(3) -0.026(3)
C173 0.051(4) 0.060(4) 0.082(3) 0.007(4) 0.004(3) -0.024(3)
C183 0.060(3) 0.045(3) 0.057(3) 0.004(3) 0.009(2) -0.020(3)
C193 0.053(2) 0.067(4) 0.039(3) -0.011(3) -0.002(2) -0.009(3)
C203 0.066(4) 0.109(6) 0.050(4) -0.003(4) 0.027(3) 0.009(4)
N14 0.039(3) 0.057(3) 0.055(3) 0.000(2) -0.016(2) -0.004(2)
O14 0.040(2) 0.126(5) 0.088(4) 0.016(4) -0.009(3) 0.029(3)
O24 0.032(2) 0.108(4) 0.063(3) 0.012(3) -0.005(2) 0.005(3)
C124 0.041(3) 0.048(2) 0.051(3) -0.016(2) -0.008(2) 0.008(2)
C114 0.051(4) 0.056(3) 0.069(4) -0.004(3) -0.007(3) 0.013(3)
C104 0.042(3) 0.067(3) 0.061(4) 0.005(3) 0.024(2) 0.003(3)
C94 0.038(3) 0.078(4) 0.075(4) -0.001(3) 0.025(3) -0.015(3)
C84 0.040(4) 0.085(3) 0.053(4) -0.013(3) 0.004(3) -0.014(3)
C74 0.043(4) 0.062(3) 0.050(4) -0.018(3) -0.007(3) 0.006(3)
C64 0.044(4) 0.070(3) 0.029(3) -0.018(2) -0.007(2) 0.009(2)
C54 0.055(4) 0.086(3) 0.042(3) -0.013(3) -0.015(3) 0.015(3)
C44 0.057(5) 0.090(4) 0.069(5) -0.001(3) -0.018(4) 0.028(4)
C34 0.055(5) 0.072(4) 0.057(4) -0.002(3) 0.001(3) 0.027(3)
C24 0.050(4) 0.054(3) 0.064(4) -0.005(3) -0.007(3) 0.016(3)
C14 0.043(4) 0.049(2) 0.061(4) -0.012(2) -0.016(3) 0.018(2)
C134 0.039(3) 0.054(4) 0.055(2) 0.005(3) -0.012(2) -0.007(3)
C144 0.039(2) 0.026(3) 0.054(2) 0.001(3) -0.0121(19) 0.008(2)
C154 0.045(3) 0.059(4) 0.064(3) 0.009(3) -0.024(2) 0.002(3)
C164 0.049(3) 0.052(4) 0.087(3) -0.002(4) -0.017(3) -0.009(3)
C174 0.038(3) 0.041(3) 0.086(3) 0.016(3) -0.005(3) 0.000(3)
C184 0.044(3) 0.044(4) 0.066(3) -0.011(3) 0.004(2) 0.003(3)
C194 0.035(2) 0.075(4) 0.051(3) -0.011(3) -0.010(2) 0.011(3)
C204 0.056(4) 0.117(6) 0.072(5) -0.004(4) 0.019(4) 0.004(5)
N15 0.043(3) 0.061(3) 0.056(3) -0.006(2) 0.014(2) -0.013(2)
O15 0.034(2) 0.105(4) 0.090(4) 0.009(4) 0.007(3) -0.023(3)
O25 0.056(3) 0.051(3) 0.071(3) 0.016(2) -0.005(2) -0.016(3)
C15 0.032(3) 0.060(3) 0.075(4) -0.010(3) 0.004(3) -0.015(2)
C25 0.046(4) 0.060(3) 0.072(4) -0.006(3) 0.003(3) -0.009(3)
C35 0.068(5) 0.063(3) 0.104(5) -0.007(4) -0.003(4) 0.000(4)
C45 0.064(5) 0.074(4) 0.088(5) -0.024(3) -0.020(3) 0.015(4)
C55 0.036(4) 0.091(3) 0.096(5) -0.022(4) -0.010(3) 0.005(3)
C65 0.025(3) 0.075(3) 0.073(4) -0.014(3) -0.001(3) -0.012(3)
C75 0.035(4) 0.086(3) 0.060(4) -0.008(3) 0.008(3) -0.017(3)
C85 0.052(4) 0.105(4) 0.072(5) -0.015(4) 0.024(3) -0.017(4)
C95 0.065(4) 0.109(4) 0.077(5) -0.006(3) 0.038(4) -0.041(4)
C105 0.086(5) 0.086(4) 0.078(5) 0.013(4) 0.029(4) -0.025(4)
C115 0.057(4) 0.085(3) 0.066(4) 0.010(3) 0.018(3) -0.009(3)
C125 0.037(4) 0.079(3) 0.061(4) 0.004(3) 0.011(3) -0.014(3)
C135 0.037(3) 0.067(4) 0.050(2) 0.006(3) 0.0080(19) -0.004(3)
C145 0.026(2) 0.060(4) 0.051(2) -0.003(3) 0.004(2) -0.012(3)
C155 0.032(2) 0.057(4) 0.059(3) -0.019(3) 0.005(2) -0.014(3)
C165 0.021(3) 0.074(4) 0.074(3) -0.004(3) 0.019(2) -0.002(3)
C175 0.031(3) 0.089(5) 0.075(3) -0.003(4) -0.005(3) -0.010(3)
C185 0.046(3) 0.093(5) 0.040(3) 0.003(4) 0.001(2) -0.006(3)
C195 0.031(2) 0.032(3) 0.062(3) -0.002(3) 0.001(2) -0.011(2)
C205 0.082(5) 0.056(4) 0.082(5) 0.020(4) -0.017(4) 0.001(4)
N16 0.031(3) 0.056(3) 0.059(3) -0.019(2) -0.006(2) 0.003(2)
O16 0.037(2) 0.129(5) 0.079(3) -0.026(3) 0.006(2) -0.009(3)
O26 0.055(3) 0.086(4) 0.053(2) -0.024(3) 0.016(2) 0.000(3)
C16 0.032(3) 0.065(3) 0.056(3) -0.027(2) 0.013(2) -0.009(2)
C26 0.052(4) 0.053(3) 0.072(4) -0.020(2) 0.012(3) -0.009(2)
C36 0.054(3) 0.052(3) 0.092(4) -0.030(3) 0.024(3) -0.007(3)
C46 0.060(4) 0.068(4) 0.118(5) -0.043(3) 0.019(3) -0.021(3)
C56 0.040(3) 0.078(3) 0.095(4) -0.061(3) 0.017(3) -0.011(3)
C66 0.032(3) 0.082(3) 0.069(3) -0.044(3) 0.013(2) -0.010(3)
C76 0.027(3) 0.098(4) 0.068(4) -0.042(3) -0.002(3) 0.006(3)
C86 0.033(4) 0.139(4) 0.080(5) -0.040(4) -0.012(3) 0.009(4)
C96 0.053(4) 0.150(5) 0.075(5) -0.031(4) -0.016(3) 0.030(4)
C106 0.073(5) 0.124(5) 0.053(4) -0.009(4) -0.014(3) 0.023(4)
C116 0.059(4) 0.083(3) 0.058(4) -0.016(3) -0.012(3) 0.019(3)
C126 0.027(3) 0.078(3) 0.043(3) -0.027(2) 0.003(2) 0.012(2)
C136 0.029(2) 0.043(3) 0.047(3) -0.006(3) -0.0045(19) 0.003(2)
C146 0.029(2) 0.064(4) 0.032(3) 0.005(3) -0.0108(19) 0.003(3)
C156 0.048(3) 0.036(3) 0.036(3) 0.004(2) -0.003(2) -0.009(3)
C166 0.038(3) 0.057(4) 0.058(3) 0.005(3) -0.006(3) -0.020(3)
C176 0.039(3) 0.089(5) 0.059(3) -0.002(3) 0.009(3) -0.014(3)
C186 0.039(3) 0.100(5) 0.054(4) -0.021(4) 0.007(3) -0.007(4)
C196 0.040(2) 0.082(5) 0.053(3) -0.016(4) 0.003(2) -0.003(4)
C206 0.077(5) 0.121(6) 0.073(4) -0.023(5) 0.037(4) -0.009(5)
N17 0.052(3) 0.070(3) 0.045(3) 0.004(2) -0.001(2) -0.018(2)
O17 0.053(3) 0.123(4) 0.069(3) -0.025(3) 0.017(3) -0.020(3)
O27 0.067(3) 0.102(4) 0.063(3) -0.023(3) 0.017(2) -0.013(4)
C17 0.035(3) 0.076(3) 0.039(3) -0.007(2) 0.011(2) -0.001(3)
C27 0.051(4) 0.077(3) 0.047(4) -0.003(3) 0.001(3) 0.005(3)
C37 0.072(5) 0.086(4) 0.075(5) -0.004(4) -0.021(3) 0.016(3)
C47 0.065(4) 0.097(4) 0.071(4) -0.025(3) -0.019(4) 0.021(3)
C57 0.044(4) 0.092(4) 0.057(4) -0.035(3) -0.001(3) 0.015(3)
C67 0.016(3) 0.080(3) 0.066(4) -0.016(3) 0.010(2) 0.008(2)
C77 0.035(3) 0.073(3) 0.053(3) -0.020(3) 0.016(2) -0.007(3)
C87 0.042(4) 0.077(3) 0.079(4) -0.031(3) 0.023(3) -0.015(3)
C97 0.072(5) 0.071(4) 0.089(5) -0.012(3) 0.030(3) -0.033(4)
C107 0.094(5) 0.067(4) 0.073(5) 0.002(4) 0.014(4) -0.020(4)
C117 0.070(4) 0.065(3) 0.050(4) -0.005(3) 0.008(3) -0.013(3)
C127 0.059(4) 0.060(3) 0.039(3) -0.013(2) 0.008(2) -0.015(3)
C137 0.045(3) 0.043(3) 0.039(3) 0.008(2) -0.002(2) -0.004(2)
C147 0.044(2) 0.015(3) 0.054(3) 0.000(2) 0.001(2) 0.005(2)
C157 0.055(3) 0.052(4) 0.051(3) 0.000(3) -0.008(3) -0.008(3)
C167 0.049(3) 0.033(3) 0.076(4) -0.006(3) -0.004(3) -0.013(3)
C177 0.044(3) 0.049(4) 0.072(4) -0.001(3) 0.002(3) -0.007(3)
C187 0.044(3) 0.059(4) 0.046(3) -0.004(3) 0.000(2) -0.001(3)
C197 0.064(3) 0.049(4) 0.062(3) -0.011(3) 0.019(2) -0.026(3)
C207 0.089(5) 0.119(6) 0.070(4) -0.006(5) 0.039(4) -0.012(5)
N18 0.033(2) 0.037(2) 0.035(3) -0.0087(18) 0.0091(19) -0.0039(18)
O18 0.024(2) 0.123(4) 0.077(3) -0.019(3) 0.016(2) -0.016(3)
O28 0.044(3) 0.092(4) 0.041(2) -0.012(3) -0.0047(18) -0.003(3)
C18 0.033(3) 0.042(2) 0.039(3) -0.015(2) 0.013(2) -0.010(2)
C28 0.057(4) 0.049(3) 0.048(3) -0.005(2) 0.010(3) -0.004(3)
C38 0.073(4) 0.075(4) 0.040(3) 0.012(3) 0.010(3) -0.001(3)
C48 0.067(4) 0.103(4) 0.055(4) 0.004(3) 0.033(4) 0.001(3)
C58 0.047(4) 0.089(4) 0.043(4) -0.013(3) 0.018(3) 0.014(3)
C68 0.040(3) 0.054(3) 0.024(3) -0.025(2) 0.003(2) 0.000(2)
C78 0.032(3) 0.046(2) 0.048(3) -0.020(2) -0.005(2) -0.004(2)
C88 0.061(4) 0.051(3) 0.058(4) -0.023(3) 0.002(3) 0.009(3)
C98 0.069(4) 0.037(3) 0.074(4) -0.017(3) -0.006(3) 0.003(3)
C108 0.058(4) 0.036(3) 0.070(4) -0.006(3) -0.008(3) -0.005(3)
C118 0.045(4) 0.043(3) 0.055(3) -0.001(2) -0.004(3) -0.002(2)
C128 0.018(2) 0.040(2) 0.048(3) -0.007(2) -0.0111(19) -0.0054(19)
C138 0.025(2) 0.043(3) 0.043(3) -0.006(2) 0.0048(18) -0.001(2)
C148 0.029(2) 0.074(4) 0.032(3) -0.007(3) 0.008(2) 0.004(3)
C158 0.035(3) 0.072(5) 0.058(4) -0.023(3) 0.010(3) 0.003(3)
C168 0.023(2) 0.085(5) 0.066(4) -0.008(3) 0.019(3) 0.003(3)
C178 0.028(3) 0.082(5) 0.066(4) -0.003(3) -0.014(3) 0.008(3)
C188 0.040(3) 0.061(4) 0.061(4) -0.015(3) -0.014(3) 0.005(3)
C198 0.0238(19) 0.070(4) 0.045(2) -0.011(3) 0.0081(17) -0.018(3)
C208 0.061(4) 0.101(5) 0.062(4) -0.024(4) -0.025(3) -0.014(4)

loop_
_atom_type_symbol
_atom_type_scat_dispersion_real
_atom_type_scat_dispersion_imag
_atom_type_scat_Cromer_Mann_a1
_atom_type_scat_Cromer_Mann_b1
_atom_type_scat_Cromer_Mann_a2
_atom_type_scat_Cromer_Mann_b2
_atom_type_scat_Cromer_Mann_a3
_atom_type_scat_Cromer_Mann_b3
_atom_type_scat_Cromer_Mann_a4
_atom_type_scat_Cromer_Mann_b4
_atom_type_scat_Cromer_Mann_c
_atom_type_scat_source
C 0.0033 0.0016 2.3100 20.8439 1.0200 10.2075 1.5886 0.5687 0.8650 51.6512 0.2156 'International Tables Vol C 4.2.6.8 and 6.1.1.4'
H 0.0000 0.0000 0.4930 10.5109 0.3229 26.1257 0.1402 3.1424 0.0408 57.7998 0.0030 'International Tables Vol C 4.2.6.8 and 6.1.1.4'
N 0.0061 0.0033 12.2126 0.0057 3.1322 9.8933 2.0125 28.9975 1.1663 0.5826 -11.5290 'International Tables Vol C 4.2.6.8 and 6.1.1.4'
O 0.0106 0.0060 3.0485 13.2771 2.2868 5.7011 1.5463 0.3239 0.8670 32.9089 0.2508 'International Tables Vol C 4.2.6.8 and 6.1.1.4'

loop_
_geom_angle_atom_site_label_1
_geom_angle_atom_site_label_2
_geom_angle_atom_site_label_3
_geom_angle
_geom_angle_publ_flag
C121 N11 C11 106.6(4) yes
C121 N11 C131 126.6(4) yes
C11 N11 C131 126.4(6) yes
C191 O21 C201 114.0(8) yes
N11 C121 C111 129.37(9) yes
N11 C121 C71 109.4(3) yes
C111 C121 C71 121.1(3) yes
C121 C111 C101 117.56(9) yes
C121 C111 H1111 121.0 no
C101 C111 H1111 121.5 no
C111 C101 C91 121.14(9) yes
C111 C101 H1011 119.2 no
C91 C101 H1011 119.7 no
C101 C91 C81 121.34(9) yes
C101 C91 H911 119.1 no
C81 C91 H911 119.6 no
C91 C81 C71 119.8(3) yes
C91 C81 H811 120.0 no
C71 C81 H811 120.2 no
C121 C71 C81 119.06(9) yes
C121 C71 C61 104.8(6) yes
C81 C71 C61 136.1(6) yes
C71 C61 C51 130.0(8) yes
C71 C61 C11 111.3(7) yes
C51 C61 C11 118.7(8) yes
C61 C51 C41 111.5(8) yes
C61 C51 H511 123.9 no
C41 C51 H511 124.6 no
C51 C41 C31 124.9(9) yes
C51 C41 H411 117.0 no
C31 C41 H411 118.1 no
C41 C31 C21 124.6(10) yes
C41 C31 H311 117.7 no
C21 C31 H311 117.7 no
C31 C21 C11 113.8(9) yes
C31 C21 H211 123.2 no
C11 C21 H211 123.0 no
N11 C11 C21 125.5(7) yes
N11 C11 C61 107.8(6) yes
C21 C11 C61 126.6(8) yes
N11 C131 C141 125.6(8) yes
N11 C131 C181 115.8(7) yes
C141 C131 C181 118.5(8) yes
C131 C141 C151 117.5(8) yes
C131 C141 C191 114.7(7) yes
C151 C141 C191 127.8(7) yes
C141 C151 C161 125.8(9) yes
C141 C151 H1511 117.3 no
C161 C151 H1511 116.8 no
C151 C161 C171 118.0(9) yes
C151 C161 H1611 121.4 no
C171 C161 H1611 120.5 no
C161 C171 C181 122.4(9) yes
C161 C171 H1711 119.3 no
C181 C171 H1711 118.3 no
C131 C181 C171 117.7(9) yes
C131 C181 H1811 120.3 no
C171 C181 H1811 122.0 no
C141 C191 O21 104.5(7) yes
C141 C191 O11 134.2(8) yes
O21 C191 O11 121.3(8) yes
O21 C201 H2011 108.1 no
O21 C201 H2012 108.6 no
H2011 C201 H2012 111.8 no
O21 C201 H2013 108.9 no
H2011 C201 H2013 110.0 no
H2012 C201 H2013 109.4 no
C12 N12 C122 107.2(5) yes
C12 N12 C132 131.2(4) yes
C122 N12 C132 121.6(6) yes
C192 O22 C202 115.9(7) yes
N12 C12 C22 129.34(9) yes
N12 C12 C62 108.5(3) yes
C22 C12 C62 121.9(3) yes
C12 C22 C32 117.56(9) yes
C12 C22 H221 121.4 no
C32 C22 H221 121.1 no
C22 C32 C42 121.15(9) yes
C22 C32 H321 119.6 no
C42 C32 H321 119.3 no
C32 C42 C52 121.36(9) yes
C32 C42 H421 119.5 no
C52 C42 H421 119.1 no
C42 C52 C62 119.0(3) yes
C42 C52 H521 120.6 no
C62 C52 H521 120.3 no
C12 C62 C52 119.02(9) yes
C12 C62 C72 108.7(7) yes
C52 C62 C72 132.2(7) yes
C62 C72 C82 136.7(8) yes
C62 C72 C122 109.7(8) yes
C82 C72 C122 113.5(9) yes
C72 C82 C92 118.7(8) yes
C72 C82 H821 120.8 no
C92 C82 H821 120.5 no
C82 C92 C102 126.2(9) yes
C82 C92 H921 116.7 no
C102 C92 H921 117.1 no
C92 C102 C112 117.2(9) yes
C92 C102 H1021 121.1 no
C112 C102 H1021 121.6 no
C102 C112 C122 120.4(8) yes
C102 C112 H1121 119.5 no
C122 C112 H1121 120.1 no
N12 C122 C72 105.8(8) yes
N12 C122 C112 130.3(7) yes
C72 C122 C112 124.0(9) yes
N12 C132 C142 128.0(7) yes
N12 C132 C182 116.7(7) yes
C142 C132 C182 115.3(7) yes
C132 C142 C152 122.7(7) yes
C132 C142 C192 117.0(6) yes
C152 C142 C192 120.3(7) yes
C142 C152 C162 122.8(8) yes
C142 C152 H1521 118.8 no
C162 C152 H1521 118.4 no
C152 C162 C172 120.2(9) yes
C152 C162 H1621 120.1 no
C172 C162 H1621 119.7 no
C162 C172 C182 120.3(8) yes
C162 C172 H1721 119.4 no
C182 C172 H1721 120.3 no
C132 C182 C172 118.7(8) yes
C132 C182 H1821 120.9 no
C172 C182 H1821 120.4 no
C142 C192 O22 112.7(7) yes
C142 C192 O12 123.3(7) yes
O22 C192 O12 123.8(8) yes
O22 C202 H2021 108.1 no
O22 C202 H2022 109.1 no
H2021 C202 H2022 110.5 no
O22 C202 H2023 108.1 no
H2021 C202 H2023 110.3 no
H2022 C202 H2023 110.6 no
C13 N13 C123 107.5(4) yes
C13 N13 C133 124.5(4) yes
C123 N13 C133 127.7(5) yes
C193 O23 C203 120.7(8) yes
N13 C13 C23 129.34(9) yes
N13 C13 C63 109.3(3) yes
C23 C13 C63 121.3(3) yes
C13 C23 C33 117.63(9) yes
C13 C23 H231 121.4 no
C33 C23 H231 121.0 no
C23 C33 C43 121.22(9) yes
C23 C33 H331 119.6 no
C43 C33 H331 119.2 no
C33 C43 C53 121.34(9) yes
C33 C43 H431 119.5 no
C53 C43 H431 119.1 no
C43 C53 C63 119.4(3) yes
C43 C53 H531 120.5 no
C63 C53 H531 120.1 no
C13 C63 C53 119.05(9) yes
C13 C63 C73 106.2(6) yes
C53 C63 C73 134.4(6) yes
C63 C73 C83 136.4(8) yes
C63 C73 C123 107.8(7) yes
C83 C73 C123 115.8(8) yes
C73 C83 C93 119.5(8) yes
C73 C83 H831 120.4 no
C93 C83 H831 120.1 no
C83 C93 C103 122.9(8) yes
C83 C93 H931 118.5 no
C103 C93 H931 118.7 no
C93 C103 C113 121.7(9) yes
C93 C103 H1031 118.9 no
C113 C103 H1031 119.4 no
C103 C113 C123 114.4(7) yes
C103 C113 H1131 122.9 no
C123 C113 H1131 122.7 no
C73 C123 N13 109.1(6) yes
C73 C123 C113 125.7(7) yes
N13 C123 C113 125.2(7) yes
N13 C133 C143 121.3(7) yes
N13 C133 C183 116.9(7) yes
C143 C133 C183 121.8(7) yes
C133 C143 C153 118.7(7) yes
C133 C143 C193 123.2(7) yes
C153 C143 C193 118.0(7) yes
C143 C153 C163 121.7(8) yes
C143 C153 H1531 119.1 no
C163 C153 H1531 119.3 no
C153 C163 C173 118.5(9) yes
C153 C163 H1631 120.2 no
C173 C163 H1631 121.2 no
C163 C173 C183 123.3(9) yes
C163 C173 H1731 118.0 no
C183 C173 H1731 118.7 no
C133 C183 C173 116.0(8) yes
C133 C183 H1831 122.2 no
C173 C183 H1831 121.8 no
C143 C193 O23 113.5(8) yes
C143 C193 O13 125.8(8) yes
O23 C193 O13 120.8(9) yes
O23 C203 H2031 108.2 no
O23 C203 H2032 108.6 no
H2031 C203 H2032 108.9 no
O23 C203 H2033 110.0 no
H2031 C203 H2033 110.4 no
H2032 C203 H2033 110.7 no
C124 N14 C14 110.9(5) yes
C124 N14 C134 126.1(4) yes
C14 N14 C134 122.5(6) yes
C194 O24 C204 119.3(7) yes
N14 C124 C114 129.37(9) yes
N14 C124 C74 107.8(3) yes
C114 C124 C74 122.8(3) yes
C124 C114 C104 117.56(9) yes
C124 C114 H1141 121.4 no
C104 C114 H1141 121.0 no
C114 C104 C94 121.17(9) yes
C114 C104 H1041 119.6 no
C94 C104 H1041 119.2 no
C104 C94 C84 121.35(9) yes
C104 C94 H941 119.6 no
C84 C94 H941 119.1 no
C94 C84 C74 118.0(3) yes
C94 C84 H841 120.9 no
C74 C84 H841 121.0 no
C84 C74 C124 119.05(9) yes
C84 C74 C64 131.2(6) yes
C124 C74 C64 109.7(6) yes
C74 C64 C54 138.8(9) yes
C74 C64 C14 103.3(7) yes
C54 C64 C14 117.9(9) yes
C64 C54 C44 127.3(10) yes
C64 C54 H541 116.5 no
C44 C54 H541 116.2 no
C54 C44 C34 115.9(9) yes
C54 C44 H441 122.5 no
C34 C44 H441 121.5 no
C44 C34 C24 120.3(9) yes
C44 C34 H341 120.1 no
C24 C34 H341 119.7 no
C34 C24 C14 120.2(9) yes
C34 C24 H241 119.7 no
C14 C24 H241 120.1 no
C64 C14 C24 118.3(7) yes
C64 C14 N14 108.2(7) yes
C24 C14 N14 133.4(8) yes
N14 C134 C144 119.1(8) yes
N14 C134 C184 120.2(8) yes
C144 C134 C184 120.5(8) yes
C134 C144 C154 121.3(8) yes
C134 C144 C194 127.3(7) yes
C154 C144 C194 111.2(7) yes
C144 C154 C164 115.7(8) yes
C144 C154 H1541 121.7 no
C164 C154 H1541 122.5 no
C154 C164 C174 121.8(9) yes
C154 C164 H1641 118.6 no
C174 C164 H1641 119.6 no
C164 C174 C184 117.6(9) yes
C164 C174 H1741 120.9 no
C184 C174 H1741 121.5 no
C174 C184 C134 122.9(9) yes
C174 C184 H1841 117.9 no
C134 C184 H1841 119.2 no
C144 C194 O24 116.8(7) yes
C144 C194 O14 120.0(7) yes
O24 C194 O14 123.2(8) yes
O24 C204 H2041 108.9 no
O24 C204 H2042 110.3 no
H2041 C204 H2042 110.1 no
O24 C204 H2043 109.5 no
H2041 C204 H2043 109.1 no
H2042 C204 H2043 108.8 no
C15 N15 C125 109.3(5) yes
C15 N15 C135 127.8(4) yes
C125 N15 C135 123.0(6) yes
C195 O25 C205 113.1(7) yes
N15 C15 C25 129.33(9) yes
N15 C15 C65 108.0(3) yes
C25 C15 C65 122.6(3) yes
C15 C25 C35 117.65(9) yes
C15 C25 H251 120.9 no
C35 C25 H251 121.4 no
C25 C35 C45 121.22(9) yes
C25 C35 H351 119.2 no
C45 C35 H351 119.6 no
C35 C45 C55 121.36(9) yes
C35 C45 H451 119.1 no
C55 C45 H451 119.5 no
C45 C55 C65 118.1(3) yes
C45 C55 H551 120.7 no
C65 C55 H551 121.2 no
C55 C65 C15 119.02(9) yes
C55 C65 C75 132.6(7) yes
C15 C65 C75 108.4(7) yes
C65 C75 C85 131.8(10) yes
C65 C75 C125 106.4(7) yes
C85 C75 C125 121.8(10) yes
C75 C85 C95 120.2(10) yes
C75 C85 H851 119.9 no
C95 C85 H851 120.0 no
C85 C95 C105 118.7(9) yes
C85 C95 H951 120.6 no
C105 C95 H951 120.7 no
C95 C105 C115 119.6(11) yes
C95 C105 H1051 120.3 no
C115 C105 H1051 120.1 no
C105 C115 C125 121.4(10) yes
C105 C115 H1151 118.9 no
C125 C115 H1151 119.7 no
N15 C125 C75 107.9(8) yes
N15 C125 C115 133.7(8) yes
C75 C125 C115 118.3(8) yes
N15 C135 C145 120.8(8) yes
N15 C135 C185 121.2(8) yes
C145 C135 C185 117.8(8) yes
C135 C145 C155 118.9(8) yes
C135 C145 C195 120.5(7) yes
C155 C145 C195 120.6(8) yes
C145 C155 C165 120.1(8) yes
C145 C155 H1551 120.1 no
C165 C155 H1551 119.7 no
C155 C165 C175 121.6(8) yes
C155 C165 H1651 119.7 no
C175 C165 H1651 118.7 no
C165 C175 C185 116.0(8) yes
C165 C175 H1751 122.2 no
C185 C175 H1751 121.8 no
C175 C185 C135 125.6(9) yes
C175 C185 H1851 117.3 no
C135 C185 H1851 117.1 no
C145 C195 O25 109.0(6) yes
C145 C195 O15 123.9(8) yes
O25 C195 O15 126.9(8) yes
O25 C205 H2051 109.4 no
O25 C205 H2052 109.0 no
H2051 C205 H2052 110.5 no
O25 C205 H2053 109.3 no
H2051 C205 H2053 109.1 no
H2052 C205 H2053 109.5 no
C16 N16 C126 109.7(5) yes
C16 N16 C136 122.6(4) yes
C126 N16 C136 127.7(6) yes
C196 O26 C206 116.3(8) yes
N16 C16 C26 129.31(9) yes
N16 C16 C66 109.1(3) yes
C26 C16 C66 121.4(3) yes
C16 C26 C36 117.67(9) yes
C16 C26 H261 121.1 no
C36 C26 H261 121.3 no
C26 C36 C46 121.27(9) yes
C26 C36 H361 119.3 no
C46 C36 H361 119.5 no
C36 C46 C56 121.40(9) yes
C36 C46 H461 119.3 no
C56 C46 H461 119.3 no
C46 C56 C66 119.3(3) yes
C46 C56 H561 120.2 no
C66 C56 H561 120.5 no
C56 C66 C16 119.03(9) yes
C56 C66 C76 135.8(6) yes
C16 C66 C76 105.1(6) yes
C66 C76 C86 134.5(9) yes
C66 C76 C126 103.9(8) yes
C86 C76 C126 121.6(11) yes
C76 C86 C96 120.5(10) yes
C76 C86 H861 119.4 no
C96 C86 H861 120.0 no
C86 C96 C106 116.1(10) yes
C86 C96 H961 122.0 no
C106 C96 H961 121.9 no
C96 C106 C116 124.6(11) yes
C96 C106 H1061 117.8 no
C116 C106 H1061 117.6 no
C106 C116 C126 116.1(9) yes
C106 C116 H1161 122.3 no
C126 C116 H1161 121.6 no
C76 C126 C116 121.0(9) yes
C76 C126 N16 112.1(9) yes
C116 C126 N16 126.9(8) yes
N16 C136 C146 115.3(6) yes
N16 C136 C186 120.6(7) yes
C146 C136 C186 124.1(8) yes
C136 C146 C156 112.7(7) yes
C136 C146 C196 125.3(7) yes
C156 C146 C196 121.9(7) yes
C146 C156 C166 120.8(7) yes
C146 C156 H1561 119.3 no
C166 C156 H1561 119.9 no
C156 C166 C176 119.4(7) yes
C156 C166 H1661 120.0 no
C176 C166 H1661 120.6 no
C166 C176 C186 119.4(8) yes
C166 C176 H1761 120.6 no
C186 C176 H1761 120.0 no
C176 C186 C136 123.5(9) yes
C176 C186 H1861 118.4 no
C136 C186 H1861 118.0 no
C146 C196 O26 110.0(8) yes
C146 C196 O16 127.5(8) yes
O26 C196 O16 122.4(9) yes
O26 C206 H2061 107.9 no
O26 C206 H2062 110.7 no
H2061 C206 H2062 109.0 no
O26 C206 H2063 107.8 no
H2061 C206 H2063 110.5 no
H2062 C206 H2063 110.8 no
C17 N17 C127 107.5(5) yes
C17 N17 C137 122.7(4) yes
C127 N17 C137 129.6(6) yes
C197 O27 C207 113.5(8) yes
N17 C17 C27 129.31(9) yes
N17 C17 C67 110.0(3) yes
C27 C17 C67 120.7(3) yes
C17 C27 C37 117.61(9) yes
C17 C27 H271 121.0 no
C37 C27 H271 121.4 no
C27 C37 C47 121.17(9) yes
C27 C37 H371 119.2 no
C47 C37 H371 119.6 no
C37 C47 C57 121.35(9) yes
C37 C47 H471 119.2 no
C57 C47 H471 119.4 no
C47 C57 C67 120.0(3) yes
C47 C57 H571 119.9 no
C67 C57 H571 120.0 no
C17 C67 C57 119.05(9) yes
C17 C67 C77 104.3(6) yes
C57 C67 C77 136.6(6) yes
C67 C77 C87 133.9(9) yes
C67 C77 C127 106.0(8) yes
C87 C77 C127 120.1(9) yes
C77 C87 C97 120.1(10) yes
C77 C87 H871 120.2 no
C97 C87 H871 119.7 no
C87 C97 C107 121.8(9) yes
C87 C97 H971 119.5 no
C107 C97 H971 118.8 no
C97 C107 C117 121.3(11) yes
C97 C107 H1071 119.9 no
C117 C107 H1071 118.8 no
C107 C117 C127 114.2(10) yes
C107 C117 H1171 123.1 no
C127 C117 H1171 122.7 no
C117 C127 C77 122.5(8) yes
C117 C127 N17 125.2(8) yes
C77 C127 N17 112.1(8) yes
N17 C137 C147 122.8(7) yes
N17 C137 C187 117.0(7) yes
C147 C137 C187 120.2(7) yes
C137 C147 C157 117.4(8) yes
C137 C147 C197 117.8(7) yes
C157 C147 C197 124.8(7) yes
C147 C157 C167 120.5(8) yes
C147 C157 H1571 120.0 no
C167 C157 H1571 119.6 no
C157 C167 C177 124.8(8) yes
C157 C167 H1671 117.4 no
C177 C167 H1671 117.8 no
C167 C177 C187 116.6(9) yes
C167 C177 H1771 121.5 no
C187 C177 H1771 121.9 no
C137 C187 C177 120.5(8) yes
C137 C187 H1871 119.5 no
C177 C187 H1871 119.9 no
C147 C197 O27 107.6(8) yes
C147 C197 O17 130.1(8) yes
O27 C197 O17 121.2(8) yes
O27 C207 H2071 106.7 no
O27 C207 H2072 110.5 no
H2071 C207 H2072 110.4 no
O27 C207 H2073 108.6 no
H2071 C207 H2073 110.5 no
H2072 C207 H2073 110.1 no
C18 N18 C128 109.4(4) yes
C18 N18 C138 127.2(4) yes
C128 N18 C138 123.4(5) yes
C198 O28 C208 118.8(7) yes
N18 C18 C28 129.31(9) yes
N18 C18 C68 107.5(3) yes
C28 C18 C68 123.2(3) yes
C18 C28 C38 117.60(9) yes
C18 C28 H281 121.3 no
C38 C28 H281 121.1 no
C28 C38 C48 121.18(9) yes
C28 C38 H381 119.5 no
C48 C38 H381 119.3 no
C38 C48 C58 121.37(9) yes
C38 C48 H481 119.4 no
C58 C48 H481 119.2 no
C48 C58 C68 117.6(3) yes
C48 C58 H581 121.3 no
C68 C58 H581 121.2 no
C58 C68 C18 119.04(9) yes
C58 C68 C78 132.0(5) yes
C18 C68 C78 109.0(5) yes
C68 C78 C88 134.7(7) yes
C68 C78 C128 107.6(7) yes
C88 C78 C128 117.7(8) yes
C78 C88 C98 117.5(8) yes
C78 C88 H881 120.9 no
C98 C88 H881 121.5 no
C88 C98 C108 120.1(8) yes
C88 C98 H981 119.7 no
C108 C98 H981 120.2 no
C98 C108 C118 122.3(9) yes
C98 C108 H1081 118.4 no
C118 C108 H1081 119.3 no
C108 C118 C128 118.5(8) yes
C108 C118 H1181 120.8 no
C128 C118 H1181 120.7 no
N18 C128 C78 106.6(6) yes
N18 C128 C118 129.5(7) yes
C78 C128 C118 123.9(8) yes
N18 C138 C148 120.0(7) yes
N18 C138 C188 117.7(7) yes
C148 C138 C188 122.3(7) yes
C138 C148 C158 117.8(7) yes
C138 C148 C198 125.4(7) yes
C158 C148 C198 116.8(6) yes
C148 C158 C168 121.8(8) yes
C148 C158 H1581 119.0 no
C168 C158 H1581 119.3 no
C158 C168 C178 115.7(8) yes
C158 C168 H1681 122.3 no
C178 C168 H1681 122.0 no
C168 C178 C188 122.4(8) yes
C168 C178 H1781 118.9 no
C188 C178 H1781 118.7 no
C178 C188 C138 120.1(8) yes
C178 C188 H1881 119.6 no
C138 C188 H1881 120.3 no
C148 C198 O28 115.7(7) yes
C148 C198 O18 121.0(7) yes
O28 C198 O18 122.4(7) yes
O28 C208 H2081 107.6 no
O28 C208 H2082 108.2 no
H2081 C208 H2082 111.0 no
O28 C208 H2083 108.4 no
H2081 C208 H2083 110.6 no
H2082 C208 H2083 111.0 no

loop_
_geom_bond_atom_site_label_1
_geom_bond_atom_site_label_2
_geom_bond_distance
_geom_bond_publ_flag
N11 C121 1.392(6) yes
N11 C11 1.488(10) yes
N11 C131 1.367(10) yes
O11 C191 1.115(10) yes
O21 C191 1.394(10) yes
O21 C201 1.472(12) yes
C121 C111 1.387(6) yes
C121 C71 1.427(9) yes
C111 C101 1.380(6) yes
C111 H1111 0.950 no
C101 C91 1.385(6) yes
C101 H1011 0.950 no
C91 C81 1.361(6) yes
C91 H911 0.950 no
C81 C71 1.368(10) yes
C81 H811 0.950 no
C71 C61 1.463(10) yes
C61 C51 1.499(12) yes
C61 C11 1.316(12) yes
C51 C41 1.347(15) yes
C51 H511 0.950 no
C41 C31 1.336(15) yes
C41 H411 0.950 no
C31 C21 1.314(13) yes
C31 H311 0.950 no
C21 C11 1.358(12) yes
C21 H211 0.950 no
C131 C141 1.417(11) yes
C131 C181 1.455(13) yes
C141 C151 1.394(12) yes
C141 C191 1.460(12) yes
C151 C161 1.313(13) yes
C151 H1511 0.950 no
C161 C171 1.387(15) yes
C161 H1611 0.950 no
C171 C181 1.403(15) yes
C171 H1711 0.950 no
C181 H1811 0.950 no
C201 H2011 0.981 no
C201 H2012 0.982 no
C201 H2013 0.983 no
N12 C12 1.391(6) yes
N12 C122 1.460(11) yes
N12 C132 1.351(10) yes
O12 C192 1.238(10) yes
O22 C192 1.273(10) yes
O22 C202 1.448(11) yes
C12 C22 1.375(7) yes
C12 C62 1.420(9) yes
C22 C32 1.374(6) yes
C22 H221 0.950 no
C32 C42 1.383(7) yes
C32 H321 0.950 no
C42 C52 1.377(7) yes
C42 H421 0.950 no
C52 C62 1.369(10) yes
C52 H521 0.950 no
C62 C72 1.359(12) yes
C72 C82 1.468(14) yes
C72 C122 1.423(12) yes
C82 C92 1.378(14) yes
C82 H821 0.950 no
C92 C102 1.338(12) yes
C92 H921 0.950 no
C102 C112 1.386(12) yes
C102 H1021 0.950 no
C112 C122 1.382(12) yes
C112 H1121 0.950 no
C132 C142 1.384(11) yes
C132 C182 1.446(11) yes
C142 C152 1.361(11) yes
C142 C192 1.525(11) yes
C152 C162 1.286(12) yes
C152 H1521 0.950 no
C162 C172 1.376(12) yes
C162 H1621 0.950 no
C172 C182 1.416(13) yes
C172 H1721 0.950 no
C182 H1821 0.950 no
C202 H2021 0.980 no
C202 H2022 0.982 no
C202 H2023 0.982 no
N13 C13 1.392(6) yes
N13 C123 1.383(10) yes
N13 C133 1.441(9) yes
O13 C193 1.204(11) yes
O23 C193 1.313(10) yes
O23 C203 1.449(11) yes
C13 C23 1.383(6) yes
C13 C63 1.428(8) yes
C23 C33 1.373(5) yes
C23 H231 0.950 no
C33 C43 1.393(6) yes
C33 H331 0.950 no
C43 C53 1.365(6) yes
C43 H431 0.950 no
C53 C63 1.373(9) yes
C53 H531 0.950 no
C63 C73 1.406(9) yes
C73 C83 1.401(12) yes
C73 C123 1.418(11) yes
C83 C93 1.387(14) yes
C83 H831 0.950 no
C93 C103 1.330(13) yes
C93 H931 0.950 no
C103 C113 1.432(12) yes
C103 H1031 0.950 no
C113 C123 1.377(11) yes
C113 H1131 0.950 no
C133 C143 1.343(11) yes
C133 C183 1.449(11) yes
C143 C153 1.441(11) yes
C143 C193 1.475(12) yes
C153 C163 1.311(14) yes
C153 H1531 0.950 no
C163 C173 1.429(14) yes
C163 H1631 0.950 no
C173 C183 1.357(13) yes
C173 H1731 0.950 no
C183 H1831 0.950 no
C203 H2031 0.984 no
C203 H2032 0.984 no
C203 H2033 0.979 no
N14 C124 1.389(6) yes
N14 C14 1.312(10) yes
N14 C134 1.471(10) yes
O14 C194 1.254(10) yes
O24 C194 1.295(10) yes
O24 C204 1.419(12) yes
C124 C114 1.385(6) yes
C124 C74 1.373(9) yes
C114 C104 1.387(6) yes
C114 H1141 0.950 no
C104 C94 1.394(6) yes
C104 H1041 0.950 no
C94 C84 1.368(7) yes
C94 H941 0.950 no
C84 C74 1.440(10) yes
C84 H841 0.950 no
C74 C64 1.413(10) yes
C64 C54 1.307(12) yes
C64 C14 1.494(12) yes
C54 C44 1.387(16) yes
C54 H541 0.950 no
C44 C34 1.453(16) yes
C44 H441 0.950 no
C34 C24 1.418(13) yes
C34 H341 0.950 no
C24 C14 1.404(12) yes
C24 H241 0.950 no
C134 C144 1.352(12) yes
C134 C184 1.341(13) yes
C144 C154 1.390(11) yes
C144 C194 1.538(12) yes
C154 C164 1.446(14) yes
C154 H1541 0.950 no
C164 C174 1.362(14) yes
C164 H1641 0.950 no
C174 C184 1.364(13) yes
C174 H1741 0.950 no
C184 H1841 0.950 no
C204 H2041 0.981 no
C204 H2042 0.983 no
C204 H2043 0.980 no
N15 C15 1.391(6) yes
N15 C125 1.412(11) yes
N15 C135 1.398(11) yes
O15 C195 1.181(10) yes
O25 C195 1.343(10) yes
O25 C205 1.459(12) yes
C15 C25 1.377(6) yes
C15 C65 1.383(9) yes
C25 C35 1.382(6) yes
C25 H251 0.950 no
C35 C45 1.388(6) yes
C35 H351 0.950 no
C45 C55 1.369(7) yes
C45 H451 0.950 no
C55 C65 1.424(10) yes
C55 H551 0.950 no
C65 C75 1.453(11) yes
C75 C85 1.385(13) yes
C75 C125 1.401(13) yes
C85 C95 1.314(16) yes
C85 H851 0.950 no
C95 C105 1.492(16) yes
C95 H951 0.950 no
C105 C115 1.331(13) yes
C105 H1051 0.950 no
C115 C125 1.369(14) yes
C115 H1151 0.950 no
C135 C145 1.452(12) yes
C135 C185 1.301(13) yes
C145 C155 1.330(12) yes
C145 C195 1.517(12) yes
C155 C165 1.429(13) yes
C155 H1551 0.950 no
C165 C175 1.337(13) yes
C165 H1651 0.950 no
C175 C185 1.401(13) yes
C175 H1751 0.950 no
C185 H1851 0.950 no
C205 H2051 0.985 no
C205 H2052 0.982 no
C205 H2053 0.983 no
N16 C16 1.392(6) yes
N16 C126 1.315(10) yes
N16 C136 1.484(10) yes
O16 C196 1.149(11) yes
O26 C196 1.378(11) yes
O26 C206 1.454(12) yes
C16 C26 1.392(6) yes
C16 C66 1.389(8) yes
C26 C36 1.389(6) yes
C26 H261 0.950 no
C36 C46 1.376(6) yes
C36 H361 0.950 no
C46 C56 1.351(7) yes
C46 H461 0.950 no
C56 C66 1.416(9) yes
C56 H561 0.950 no
C66 C76 1.517(13) yes
C76 C86 1.356(14) yes
C76 C126 1.391(13) yes
C86 C96 1.356(16) yes
C86 H861 0.950 no
C96 C106 1.410(14) yes
C96 H961 0.950 no
C106 C116 1.382(14) yes
C106 H1061 0.950 no
C116 C126 1.342(13) yes
C116 H1161 0.950 no
C136 C146 1.439(11) yes
C136 C186 1.316(12) yes
C146 C156 1.421(10) yes
C146 C196 1.441(12) yes
C156 C166 1.448(11) yes
C156 H1561 0.950 no
C166 C176 1.375(12) yes
C166 H1661 0.950 no
C176 C186 1.318(14) yes
C176 H1761 0.950 no
C186 H1861 0.950 no
C206 H2061 0.983 no
C206 H2062 0.979 no
C206 H2063 0.979 no
N17 C17 1.387(6) yes
N17 C127 1.376(10) yes
N17 C137 1.440(10) yes
O17 C197 1.135(11) yes
O27 C197 1.387(11) yes
O27 C207 1.486(13) yes
C17 C27 1.378(6) yes
C17 C67 1.449(9) yes
C27 C37 1.377(6) yes
C27 H271 0.950 no
C37 C47 1.385(6) yes
C37 H371 0.950 no
C47 C57 1.364(7) yes
C47 H471 0.950 no
C57 C67 1.345(9) yes
C57 H571 0.950 no
C67 C77 1.487(11) yes
C77 C87 1.345(13) yes
C77 C127 1.389(12) yes
C87 C97 1.340(15) yes
C87 H871 0.950 no
C97 C107 1.459(16) yes
C97 H971 0.950 no
C107 C117 1.343(14) yes
C107 H1071 0.950 no
C117 C127 1.488(13) yes
C117 H1171 0.950 no
C137 C147 1.393(10) yes
C137 C187 1.462(12) yes
C147 C157 1.358(12) yes
C147 C197 1.449(12) yes
C157 C167 1.401(13) yes
C157 H1571 0.950 no
C167 C177 1.341(13) yes
C167 H1671 0.950 no
C177 C187 1.366(12) yes
C177 H1771 0.950 no
C187 H1871 0.950 no
C207 H2071 0.980 no
C207 H2072 0.980 no
C207 H2073 0.981 no
N18 C18 1.376(5) yes
N18 C128 1.400(9) yes
N18 C138 1.443(9) yes
O18 C198 1.244(10) yes
O28 C198 1.278(10) yes
O28 C208 1.398(11) yes
C18 C28 1.381(6) yes
C18 C68 1.357(8) yes
C28 C38 1.372(6) yes
C28 H281 0.950 no
C38 C48 1.391(6) yes
C38 H381 0.950 no
C48 C58 1.369(7) yes
C48 H481 0.950 no
C58 C68 1.439(8) yes
C58 H581 0.950 no
C68 C78 1.407(10) yes
C78 C88 1.439(12) yes
C78 C128 1.378(11) yes
C88 C98 1.410(12) yes
C88 H881 0.950 no
C98 C108 1.331(13) yes
C98 H981 0.950 no
C108 C118 1.397(12) yes
C108 H1081 0.950 no
C118 C128 1.310(11) yes
C118 H1181 0.950 no
C138 C148 1.382(10) yes
C138 C188 1.277(11) yes
C148 C158 1.445(11) yes
C148 C198 1.520(11) yes
C158 C168 1.343(13) yes
C158 H1581 0.950 no
C168 C178 1.413(13) yes
C168 H1681 0.950 no
C178 C188 1.398(12) yes
C178 H1781 0.950 no
C188 H1881 0.950 no
C208 H2081 0.981 no
C208 H2082 0.981 no
C208 H2083 0.982 no
